data_4061801
_journal_name_full Organometallics
_journal_paper_doi 10.1021/om050705f
_journal_year 2005
_chemical_formula_sum 'C43 H65 Ir N2'
_chemical_formula_weight 802.17
_space_group_IT_number 14
_symmetry_cell_setting monoclinic
_symmetry_space_group_name_Hall '-P 2yn'
_symmetry_space_group_name_H-M 'P 1 21/n 1'
_cell_angle_alpha 90.00
_cell_angle_beta 91.796(2)
_cell_angle_gamma 90.00
_cell_formula_units_Z 4
_cell_length_a 11.8294(10)
_cell_length_b 19.1650(17)
_cell_length_c 16.9639(15)
_cell_measurement_temperature 173(2)
_cell_volume 3844.0(6)
_diffrn_ambient_temperature 173(2)
_exptl_crystal_density_diffrn 1.386
_cod_depositor_comments
;
The following automatic conversions were performed:
'_symmetry_cell_setting' value 'Monoclinic' changed to 'monoclinic'
according to '/home/saulius/struct/CIF-dictionaries/cif_core.dic'
dictionary named 'cif_core.dic' version 2.4.1 from 2010-06-29.

Automatic conversion script
Id: cif_fix_enum 1527 2010-12-29 10:47:43Z saulius 
;
_cod_original_sg_symbol_H-M 'P 21/n'
_cod_database_code 4061801

loop_
_symmetry_equiv_pos_as_xyz
'x, y, z'
'-x+1/2, y+1/2, -z+1/2'
'-x, -y, -z'
'x-1/2, -y-1/2, z-1/2'

loop_
_atom_site_label
_atom_site_type_symbol
_atom_site_fract_x
_atom_site_fract_y
_atom_site_fract_z
_atom_site_U_iso_or_equiv
_atom_site_adp_type
_atom_site_occupancy
_atom_site_symmetry_multiplicity
_atom_site_calc_flag
_atom_site_refinement_flags
_atom_site_disorder_assembly
_atom_site_disorder_group
Ir1 Ir 0.228091(11) 0.063566(7) 0.834930(8) 0.01566(4) Uani 1 1 d . . .
N1 N 0.4490(2) 0.17511(15) 0.72806(17) 0.0156(6) Uani 1 1 d . . .
N2 N 0.8254(3) 0.14614(16) 0.72570(18) 0.0201(7) Uani 1 1 d . . .
C1 C 0.1515(3) 0.0726(2) 0.9469(2) 0.0260(9) Uani 1 1 d . . .
C2 C 0.0851(3) 0.0269(2) 0.8974(2) 0.0224(8) Uani 1 1 d . . .
C3 C 0.0843(4) -0.0513(2) 0.9051(3) 0.0263(9) Uani 1 1 d . . .
C4 C 0.2035(4) -0.0816(2) 0.9122(3) 0.0253(9) Uani 1 1 d . . .
C5 C 0.2877(3) -0.0359(2) 0.8691(2) 0.0220(8) Uani 1 1 d . . .
C6 C 0.3552(3) 0.0165(2) 0.9073(2) 0.0219(8) Uani 1 1 d . . .
C7 C 0.3464(4) 0.0352(3) 0.9935(3) 0.0317(10) Uani 1 1 d . . .
C8 C 0.2231(4) 0.0463(2) 1.0164(3) 0.0305(10) Uani 1 1 d . . .
C9 C 0.2779(3) 0.17855(19) 0.7974(2) 0.0179(7) Uani 1 1 d . . .
C10 C 0.1609(3) 0.1648(2) 0.7886(2) 0.0228(8) Uani 1 1 d . . .
C11 C 0.1181(3) 0.1114(2) 0.7395(3) 0.0262(9) Uani 1 1 d . . .
C12 C 0.1932(3) 0.0655(2) 0.7041(2) 0.0235(8) Uani 1 1 d . . .
C13 C 0.3126(3) 0.07566(19) 0.7160(2) 0.0188(8) Uani 1 1 d . . .
C14 C 0.3533(3) 0.14527(18) 0.7415(2) 0.0162(7) Uani 1 1 d . . .
C15 C 0.5221(3) 0.17063(17) 0.6675(2) 0.0143(7) Uani 1 1 d . . .
C16 C 0.6375(3) 0.16480(18) 0.6759(2) 0.0169(7) Uani 1 1 d . . .
C17 C 0.7217(3) 0.16011(18) 0.7407(2) 0.0160(7) Uani 1 1 d . . .
C18 C 0.8635(3) 0.1347(2) 0.6483(2) 0.0184(7) Uani 1 1 d . . .
C19 C 0.8511(3) 0.0692(2) 0.6101(2) 0.0253(8) Uani 1 1 d . . .
C20 C 0.9013(4) 0.0598(3) 0.5383(3) 0.0330(10) Uani 1 1 d . . .
C21 C 0.9643(4) 0.1134(3) 0.5047(3) 0.0403(12) Uani 1 1 d . . .
C22 C 0.9785(4) 0.1754(3) 0.5431(3) 0.0387(12) Uani 1 1 d . . .
C23 C 0.9295(3) 0.1879(2) 0.6149(2) 0.0265(9) Uani 1 1 d . . .
C24 C 0.3211(3) 0.2404(2) 0.8453(2) 0.0226(8) Uani 1 1 d . . .
C25 C 0.3258(5) 0.3059(3) 0.7937(3) 0.0374(11) Uani 1 1 d . . .
C26 C 0.2523(5) 0.2547(3) 0.9178(3) 0.0418(13) Uani 1 1 d . . .
C27 C 0.3950(4) 0.0262(2) 0.6760(2) 0.0241(9) Uani 1 1 d . . .
C28 C 0.3400(5) -0.0377(3) 0.6380(4) 0.0417(12) Uani 1 1 d . . .
C29 C 0.4940(4) 0.0027(2) 0.7285(3) 0.0284(9) Uani 1 1 d . . .
C30 C 0.4751(3) 0.1915(2) 0.5834(2) 0.0190(7) Uani 1 1 d . . .
C31 C 0.3458(3) 0.1903(3) 0.5755(3) 0.0296(9) Uani 1 1 d . . .
C32 C 0.5214(4) 0.1442(2) 0.5187(2) 0.0243(9) Uani 1 1 d . . .
C33 C 0.5143(4) 0.2668(2) 0.5687(3) 0.0274(9) Uani 1 1 d . . .
C34 C 0.7002(3) 0.1802(2) 0.8271(2) 0.0217(8) Uani 1 1 d . . .
C35 C 0.6207(4) 0.1295(2) 0.8670(3) 0.0259(9) Uani 1 1 d . . .
C36 C 0.8123(4) 0.1802(3) 0.8760(3) 0.0350(11) Uani 1 1 d . . .
C37 C 0.6513(4) 0.2542(2) 0.8271(3) 0.0299(10) Uani 1 1 d . . .
C38 C 0.7893(4) 0.0100(2) 0.6503(3) 0.0306(10) Uani 1 1 d . . .
C39 C 0.7358(4) -0.0431(3) 0.5932(3) 0.0464(13) Uani 1 1 d . . .
H39A H 0.6571 -0.0300 0.5813 0.070 Uiso 1 1 calc R . .
H39B H 0.7382 -0.0895 0.6175 0.070 Uiso 1 1 calc R . .
H39C H 0.7779 -0.0438 0.5444 0.070 Uiso 1 1 calc R . .
C40 C 0.8683(5) -0.0267(3) 0.7096(3) 0.0497(14) Uani 1 1 d . . .
H40A H 0.9392 -0.0385 0.6844 0.075 Uiso 1 1 calc R . .
H40B H 0.8323 -0.0695 0.7281 0.075 Uiso 1 1 calc R . .
H40C H 0.8843 0.0043 0.7546 0.075 Uiso 1 1 calc R . .
C41 C 0.9468(3) 0.2561(2) 0.6592(3) 0.0308(10) Uani 1 1 d . . .
C42 C 0.8457(4) 0.3053(3) 0.6450(3) 0.0362(10) Uani 1 1 d . . .
C43 C 1.0555(5) 0.2940(3) 0.6403(4) 0.0508(15) Uani 1 1 d . . .
H28B H 0.303(3) -0.0643(19) 0.683(2) 0.017(10) Uiso 1 1 d . . .
H10 H 0.117(3) 0.193(2) 0.818(2) 0.022(10) Uiso 1 1 d . . .
H26B H 0.259(3) 0.216(2) 0.950(2) 0.021(12) Uiso 1 1 d . . .
H5 H 0.317(3) -0.0586(17) 0.829(2) 0.005(8) Uiso 1 1 d . . .
H38 H 0.741(3) 0.028(2) 0.673(2) 0.010(10) Uiso 1 1 d . . .
H8 H 0.210(3) 0.081(2) 1.059(2) 0.023(11) Uiso 1 1 d . . .
H33B H 0.587(4) 0.268(2) 0.568(2) 0.015(10) Uiso 1 1 d . . .
H37B H 0.644(4) 0.264(2) 0.874(3) 0.028(12) Uiso 1 1 d . . .
H29B H 0.473(3) -0.029(2) 0.771(2) 0.019(10) Uiso 1 1 d . . .
H36C H 0.798(3) 0.197(2) 0.932(2) 0.021(10) Uiso 1 1 d . . .
H31C H 0.320(3) 0.220(2) 0.611(2) 0.016(11) Uiso 1 1 d . . .
H3B H 0.048(4) -0.070(2) 0.861(3) 0.028(12) Uiso 1 1 d . . .
H33B H 0.489(4) 0.282(2) 0.520(3) 0.031(12) Uiso 1 1 d . . .
H29A H 0.548(4) -0.023(2) 0.700(2) 0.029(12) Uiso 1 1 d . . .
H12 H 0.166(3) 0.025(2) 0.682(2) 0.020(11) Uiso 1 1 d . . .
H43C H 1.116(4) 0.268(2) 0.643(3) 0.034(13) Uiso 1 1 d . . .
H4B H 0.223(3) -0.088(2) 0.968(2) 0.016(10) Uiso 1 1 d . . .
H43B H 1.061(4) 0.312(3) 0.594(3) 0.038(14) Uiso 1 1 d . . .
H41 H 0.946(3) 0.243(2) 0.718(2) 0.026(11) Uiso 1 1 d . . .
H20 H 0.890(3) 0.019(2) 0.511(2) 0.019(11) Uiso 1 1 d . . .
H24 H 0.397(4) 0.229(2) 0.861(3) 0.035(12) Uiso 1 1 d . . .
H36B H 0.848(3) 0.139(2) 0.874(2) 0.016(11) Uiso 1 1 d . . .
H36A H 0.867(4) 0.210(2) 0.861(3) 0.029(12) Uiso 1 1 d . . .
H1 H 0.120(3) 0.117(2) 0.953(2) 0.024(11) Uiso 1 1 d . . .
H11 H 0.048(4) 0.103(2) 0.732(3) 0.031(12) Uiso 1 1 d . . .
H35B H 0.540(4) 0.125(2) 0.846(2) 0.027(11) Uiso 1 1 d . . .
H21 H 0.989(4) 0.105(2) 0.451(2) 0.026(11) Uiso 1 1 d . . .
H31B H 0.316(4) 0.140(2) 0.585(2) 0.027(12) Uiso 1 1 d . . .
H3A H 0.044(4) -0.063(2) 0.948(3) 0.028(12) Uiso 1 1 d . . .
H42C H 0.859(4) 0.351(2) 0.673(3) 0.035(13) Uiso 1 1 d . . .
H33A H 0.484(4) 0.301(2) 0.615(3) 0.043(13) Uiso 1 1 d . . .
H2 H 0.026(4) 0.046(2) 0.874(3) 0.034(13) Uiso 1 1 d . . .
H35A H 0.610(4) 0.145(3) 0.922(3) 0.050(15) Uiso 1 1 d . . .
H16 H 0.664(3) 0.163(2) 0.629(2) 0.021(11) Uiso 1 1 d . . .
H27 H 0.419(4) 0.048(2) 0.640(3) 0.025(12) Uiso 1 1 d . . .
H28A H 0.288(4) -0.026(2) 0.600(3) 0.037(14) Uiso 1 1 d . . .
H4A H 0.199(3) -0.123(2) 0.897(2) 0.021(11) Uiso 1 1 d . . .
H37A H 0.584(5) 0.262(3) 0.796(3) 0.054(16) Uiso 1 1 d . . .
H43A H 1.081(5) 0.339(3) 0.683(4) 0.08(2) Uiso 1 1 d . . .
H25C H 0.374(5) 0.303(3) 0.747(3) 0.057(17) Uiso 1 1 d . . .
H26A H 0.282(4) 0.287(2) 0.948(3) 0.035(14) Uiso 1 1 d . . .
H31A H 0.321(4) 0.205(2) 0.519(3) 0.035(12) Uiso 1 1 d . . .
H42A H 0.844(4) 0.322(2) 0.589(3) 0.040(13) Uiso 1 1 d . . .
H29C H 0.535(4) 0.041(2) 0.750(3) 0.029(12) Uiso 1 1 d . . .
H22 H 1.018(4) 0.211(2) 0.520(3) 0.045(14) Uiso 1 1 d . . .
H25B H 0.370(5) 0.343(3) 0.823(3) 0.058(17) Uiso 1 1 d . . .
H6 H 0.422(3) 0.023(2) 0.886(2) 0.017(10) Uiso 1 1 d . . .
H7 H 0.381(4) -0.002(3) 1.026(3) 0.047(15) Uiso 1 1 d . . .
H42A H 0.776(4) 0.280(2) 0.658(3) 0.039(13) Uiso 1 1 d . . .
H25A H 0.253(5) 0.315(3) 0.787(3) 0.065(19) Uiso 1 1 d . . .
H32C H 0.500(3) 0.097(2) 0.521(2) 0.015(10) Uiso 1 1 d . . .
H37C H 0.708(4) 0.290(2) 0.808(2) 0.030(12) Uiso 1 1 d . . .
H32B H 0.490(3) 0.162(2) 0.469(3) 0.026(11) Uiso 1 1 d . . .
H35C H 0.643(4) 0.087(3) 0.869(3) 0.033(13) Uiso 1 1 d . . .
H8B H 0.179(4) 0.009(3) 1.038(3) 0.053(15) Uiso 1 1 d . . .
H32A H 0.604(5) 0.144(3) 0.515(3) 0.065(17) Uiso 1 1 d . . .
H7B H 0.377(5) 0.076(3) 1.007(3) 0.050(16) Uiso 1 1 d . . .
H28C H 0.400(6) -0.069(3) 0.620(4) 0.09(2) Uiso 1 1 d . . .
H26C H 0.165(6) 0.264(3) 0.901(4) 0.09(2) Uiso 1 1 d . . .

loop_
_atom_site_aniso_label
_atom_site_aniso_U_11
_atom_site_aniso_U_22
_atom_site_aniso_U_33
_atom_site_aniso_U_23
_atom_site_aniso_U_13
_atom_site_aniso_U_12
Ir1 0.01105(6) 0.01817(7) 0.01790(7) 0.00317(7) 0.00295(4) 0.00007(6)
N1 0.0117(14) 0.0163(15) 0.0189(15) 0.0006(12) 0.0015(12) -0.0021(11)
N2 0.0162(16) 0.0220(16) 0.0221(16) -0.0012(13) 0.0010(13) 0.0000(12)
C1 0.026(2) 0.024(2) 0.029(2) 0.0022(17) 0.0168(17) 0.0023(17)
C2 0.0134(18) 0.029(2) 0.025(2) 0.0084(17) 0.0075(16) -0.0006(16)
C3 0.021(2) 0.029(2) 0.029(2) 0.0047(17) 0.0057(17) -0.0056(16)
C4 0.026(2) 0.019(2) 0.031(2) 0.0034(17) 0.0049(18) -0.0029(16)
C5 0.0198(19) 0.0184(18) 0.028(2) 0.0025(16) 0.0063(16) 0.0021(15)
C6 0.0135(18) 0.026(2) 0.027(2) 0.0093(16) 0.0042(16) 0.0033(15)
C7 0.027(2) 0.039(3) 0.029(2) 0.006(2) -0.0054(19) -0.008(2)
C8 0.036(3) 0.035(3) 0.020(2) -0.0020(17) 0.0081(18) -0.0084(19)
C9 0.0123(16) 0.0196(18) 0.0219(18) 0.0067(15) 0.0043(14) 0.0032(14)
C10 0.0149(18) 0.026(2) 0.028(2) 0.0080(16) 0.0026(16) 0.0057(15)
C11 0.0122(19) 0.033(2) 0.033(2) 0.0137(18) -0.0058(17) -0.0046(16)
C12 0.0248(19) 0.026(2) 0.0195(18) 0.0051(18) -0.0031(15) -0.0099(18)
C13 0.0182(18) 0.023(2) 0.0155(17) 0.0027(14) 0.0010(14) -0.0043(14)
C14 0.0167(17) 0.0186(18) 0.0133(17) 0.0036(14) 0.0013(13) 0.0017(14)
C15 0.0161(17) 0.0123(16) 0.0145(16) 0.0013(13) 0.0026(13) -0.0003(13)
C16 0.0146(17) 0.0178(18) 0.0184(19) 0.0007(14) 0.0014(14) -0.0013(14)
C17 0.0137(17) 0.0130(16) 0.0214(18) -0.0001(13) 0.0021(14) -0.0001(13)
C18 0.0071(16) 0.026(2) 0.0216(19) 0.0015(15) -0.0007(14) 0.0037(14)
C19 0.0150(17) 0.031(2) 0.029(2) -0.0013(18) 0.0004(15) 0.0073(17)
C20 0.025(2) 0.040(3) 0.034(2) -0.009(2) 0.0017(18) 0.014(2)
C21 0.039(3) 0.052(3) 0.031(3) 0.009(2) 0.018(2) 0.016(2)
C22 0.029(2) 0.042(3) 0.047(3) 0.017(2) 0.016(2) 0.010(2)
C23 0.0149(18) 0.030(2) 0.034(2) 0.0098(18) 0.0040(16) 0.0050(16)
C24 0.0159(19) 0.024(2) 0.029(2) -0.0058(16) 0.0076(16) 0.0036(15)
C25 0.042(3) 0.021(2) 0.049(3) 0.002(2) 0.008(2) 0.003(2)
C26 0.037(3) 0.050(3) 0.039(3) -0.019(3) 0.018(2) -0.006(2)
C27 0.033(2) 0.022(2) 0.019(2) -0.0045(16) 0.0139(17) -0.0070(17)
C28 0.045(3) 0.034(3) 0.047(3) -0.010(2) 0.008(3) -0.011(2)
C29 0.025(2) 0.022(2) 0.039(3) -0.0026(19) 0.013(2) 0.0010(17)
C30 0.0149(17) 0.0220(19) 0.0201(18) 0.0032(15) -0.0011(14) 0.0006(15)
C31 0.020(2) 0.047(3) 0.021(2) 0.014(2) -0.0027(17) -0.001(2)
C32 0.026(2) 0.031(2) 0.0158(19) 0.0016(17) 0.0040(16) -0.0078(18)
C33 0.025(2) 0.024(2) 0.032(2) 0.0146(18) -0.0005(19) 0.0011(17)
C34 0.0204(19) 0.024(2) 0.0206(19) -0.0027(15) 0.0005(16) -0.0011(15)
C35 0.029(2) 0.029(2) 0.019(2) 0.0025(17) 0.0002(17) -0.0013(18)
C36 0.029(2) 0.049(3) 0.027(2) -0.008(2) -0.0064(19) 0.003(2)
C37 0.033(3) 0.028(2) 0.029(2) -0.0080(19) 0.005(2) -0.0007(19)
C38 0.022(2) 0.029(2) 0.041(3) -0.0113(19) 0.0066(19) 0.0005(17)
C39 0.033(3) 0.046(3) 0.061(3) -0.024(3) 0.007(2) -0.004(2)
C40 0.058(4) 0.038(3) 0.052(3) 0.012(2) -0.012(3) -0.014(3)
C41 0.021(2) 0.027(2) 0.044(3) 0.0105(19) -0.0014(19) 0.0003(17)
C42 0.029(2) 0.029(2) 0.050(3) 0.007(2) -0.003(2) 0.003(2)
C43 0.026(3) 0.046(3) 0.081(5) 0.022(3) 0.000(3) -0.006(2)

loop_
_geom_bond_atom_site_label_1
_geom_bond_atom_site_label_2
_geom_bond_distance
_geom_bond_site_symmetry_2
_geom_bond_publ_flag
Ir1 C5 2.108(4) . ?
Ir1 C6 2.113(4) . ?
Ir1 C1 2.137(4) . ?
Ir1 C2 2.142(4) . ?
Ir1 C10 2.231(4) . ?
Ir1 C11 2.241(4) . ?
Ir1 C12 2.245(4) . ?
Ir1 C13 2.292(4) . ?
Ir1 C9 2.373(4) . ?
N1 C14 1.295(4) . ?
N1 C15 1.366(4) . ?
N2 C17 1.288(4) . ?
N2 C18 1.418(5) . ?
C1 C2 1.431(6) . ?
C1 C8 1.516(6) . ?
C2 C3 1.504(6) . ?
C3 C4 1.526(6) . ?
C4 C5 1.529(5) . ?
C5 C6 1.426(6) . ?
C6 C7 1.511(6) . ?
C7 C8 1.536(6) . ?
C9 C10 1.413(5) . ?
C9 C14 1.468(5) . ?
C9 C24 1.516(5) . ?
C10 C11 1.404(6) . ?
C11 C12 1.399(6) . ?
C12 C13 1.434(5) . ?
C13 C14 1.479(5) . ?
C13 C27 1.534(5) . ?
C15 C16 1.372(5) . ?
C15 C30 1.567(5) . ?
C16 C17 1.464(5) . ?
C17 C34 1.543(5) . ?
C18 C23 1.414(5) . ?
C18 C19 1.418(5) . ?
C19 C20 1.383(6) . ?
C19 C38 1.522(6) . ?
C20 C21 1.400(7) . ?
C21 C22 1.363(7) . ?
C22 C23 1.386(6) . ?
C23 C41 1.518(6) . ?
C24 C26 1.521(6) . ?
C24 C25 1.532(6) . ?
C27 C29 1.517(6) . ?
C27 C28 1.519(6) . ?
C30 C32 1.538(5) . ?
C30 C31 1.532(5) . ?
C30 C33 1.537(5) . ?
C34 C35 1.527(6) . ?
C34 C37 1.531(6) . ?
C34 C36 1.543(6) . ?
C38 C40 1.524(7) . ?
C38 C39 1.527(6) . ?
C41 C43 1.521(6) . ?
C41 C42 1.536(6) . ?
